data_2242008
loop_
_publ_author_name
'Smith, Victoria I.'
'Nozari, Mohammad'
'Zeller, Matthias'
'Addison, Anthony W.'

_publ_section_title
;
 Crystal structure of
 (2,2'-bipyridyl)[2,6-bis(1-butyl-1<i>H</i>-benzimidazol-2-yl)pyridine]chloridoiridium(III)
 trifluoromethanesulfonate
;
_journal_issue 2
_journal_name_full 'Acta Crystallographica Section E'
_journal_page_first 127
_journal_page_last 132
_journal_paper_doi 10.1107/S205698901700010X
_journal_volume 73
_journal_year 2017
_chemical_formula_iupac '[Ir (C27 H29 N5) Cl (C10 H8 N2)] (C F3 O3 S)2'
_chemical_formula_moiety 'C37 H37 Cl Ir N7, 2(C F3 O3 S)'
_chemical_formula_sum 'C39 H37 Cl F6 Ir N7 O6 S2'
_chemical_formula_weight 1105.52
_chemical_name_systematic
'(2,2'-Bipyridyl)[2,6-bis(1-butyl-1<i>H</i>-benzimidazol-2-yl)pyridine]chloridoiridium(III) trifluoromethanesulfonate'
_space_group_crystal_system triclinic
_space_group_IT_number 2
_space_group_name_Hall '-P 1'
_space_group_name_H-M_alt 'P -1'
_symmetry_space_group_name_Hall '-P 1'
_symmetry_space_group_name_H-M 'P -1'
_atom_sites_solution_hydrogens geom
_atom_sites_solution_primary direct
_atom_sites_solution_secondary difmap
_audit_creation_method SHELXL-2014/7
_cell_angle_alpha 104.530(2)
_cell_angle_beta 96.3822(16)
_cell_angle_gamma 110.8357(15)
_cell_formula_units_Z 2
_cell_length_a 10.7731(6)
_cell_length_b 13.1932(6)
_cell_length_c 17.0021(9)
_cell_measurement_reflns_used 9841
_cell_measurement_temperature 100(2)
_cell_measurement_theta_max 30.5003
_cell_measurement_theta_min 2.4180
_cell_volume 2131.96(19)
_computing_cell_refinement
;
SAINT (Bruker, 2014)
;
_computing_data_collection
;
APEX2  (Bruker, 2014)
;
_computing_data_reduction
;
SAINT (Bruker, 2014)
;
_computing_molecular_graphics
;
<i>SHELXL-2014/7</i> (Sheldrick, 2015)
;
_computing_publication_material
;
<i>SHELXL-2014/7</i> (Sheldrick, 2015)
;
_computing_structure_refinement
;
<i>SHELXL-2014/7</i> (Sheldrick, 2015) and
<i>SHELXLE</i> (H\"ubschle <i>et al.</i>,  2011)
;
_computing_structure_solution
;
SHELXS-97 (Sheldrick, 2008)
;
_diffrn_ambient_temperature 100(2)
_diffrn_measured_fraction_theta_full 0.966
_diffrn_measured_fraction_theta_max 0.922
_diffrn_measurement_device_type 'Bruker AXS D8 Quest CMOS diffractometer'
_diffrn_measurement_method 'omega and phi scans'
_diffrn_radiation_monochromator 'laterally graded multilayer (Goebel) mirror'
_diffrn_radiation_type MoK\a
_diffrn_radiation_wavelength 0.71073
_diffrn_reflns_av_R_equivalents 0.0477
_diffrn_reflns_limit_h_max 15
_diffrn_reflns_limit_h_min -15
_diffrn_reflns_limit_k_max 18
_diffrn_reflns_limit_k_min -17
_diffrn_reflns_limit_l_max 24
_diffrn_reflns_limit_l_min -21
_diffrn_reflns_number 32148
_diffrn_reflns_theta_full 25.242
_diffrn_reflns_theta_max 30.527
_diffrn_reflns_theta_min 2.179
_exptl_absorpt_coefficient_mu 3.373
_exptl_absorpt_correction_T_max 0.7461
_exptl_absorpt_correction_T_min 0.5799
_exptl_absorpt_correction_type multi-scan
_exptl_absorpt_process_details
;
(SADABS; Bruker, 2014)
;
_exptl_crystal_colour orange
_exptl_crystal_density_diffrn 1.722
_exptl_crystal_description block
_exptl_crystal_F_000 1096
_exptl_crystal_size_max 0.211
_exptl_crystal_size_mid 0.111
_exptl_crystal_size_min 0.088
_refine_diff_density_max 3.368
_refine_diff_density_min -1.912
_refine_ls_extinction_method none
_refine_ls_goodness_of_fit_ref 1.026
_refine_ls_hydrogen_treatment constr
_refine_ls_matrix_type full
_refine_ls_number_parameters 634
_refine_ls_number_reflns 12026
_refine_ls_number_restraints 171
_refine_ls_restrained_S_all 1.053
_refine_ls_R_factor_all 0.0624
_refine_ls_R_factor_gt 0.0418
_refine_ls_shift/su_max 0.001
_refine_ls_shift/su_mean 0.000
_refine_ls_structure_factor_coef Fsqd
_refine_ls_weighting_details 'w=1/[\s^2^(Fo^2^)+(0.0341P)^2^] where P=(Fo^2^+2Fc^2^)/3'
_refine_ls_weighting_scheme calc
_refine_ls_wR_factor_gt 0.0762
_refine_ls_wR_factor_ref 0.0814
_reflns_number_gt 9498
_reflns_number_total 12026
_reflns_threshold_expression 'I > 2\s(I)'
_cod_data_source_file is5464sup1.cif
_cod_data_source_block I
_cod_database_code 2242008
_shelx_space_group_comment
;
The symmetry employed for this shelxl refinement is uniquely defined
by the following loop, which should always be used as a source of
symmetry information in preference to the above space-group names.
They are only intended as comments.
;

loop_
_space_group_symop_operation_xyz
'x, y, z'
'-x, -y, -z'

loop_
_atom_site_type_symbol
_atom_site_label
_atom_site_fract_x
_atom_site_fract_y
_atom_site_fract_z
_atom_site_U_iso_or_equiv
_atom_site_adp_type
_atom_site_calc_flag
_atom_site_occupancy
_atom_site_disorder_assembly
_atom_site_disorder_group
C C1 0.3587(4) 0.0118(3) 0.0770(3) 0.0220(9) Uani d 1 . .
C C2 0.3051(4) -0.0916(3) 0.0931(3) 0.0256(9) Uani d 1 . .
H H2 0.3113 -0.0954 0.1483 0.031 Uiso calc 1 . .
C C3 0.2418(4) -0.1890(4) 0.0243(3) 0.0324(11) Uani d 1 . .
H H3 0.2026 -0.2614 0.0324 0.039 Uiso calc 1 . .
C C4 0.2347(5) -0.1824(4) -0.0572(3) 0.0370(12) Uani d 1 . .
H H4 0.1916 -0.2510 -0.1026 0.044 Uiso calc 1 . .
C C5 0.2878(4) -0.0805(4) -0.0738(3) 0.0330(11) Uani d 1 . .
H H5 0.2819 -0.0769 -0.1291 0.040 Uiso calc 1 . .
C C6 0.3503(4) 0.0167(4) -0.0050(2) 0.0245(9) Uani d 1 . .
C C7 0.4573(4) 0.1915(3) 0.0822(2) 0.0191(8) Uani d 1 . .
C C8 0.5313(4) 0.3152(3) 0.1233(2) 0.0193(8) Uani d 1 . .
C C9 0.5901(4) 0.4009(4) 0.0896(3) 0.0313(10) Uani d 1 . .
H H9 0.5826 0.3844 0.0311 0.038 Uiso calc 1 . .
C C10 0.6605(5) 0.5118(4) 0.1431(3) 0.0354(11) Uani d 1 . .
H H10 0.7022 0.5715 0.1208 0.043 Uiso calc 1 . .
C C11 0.6711(4) 0.5371(4) 0.2287(3) 0.0279(10) Uani d 1 . .
H H11 0.7175 0.6135 0.2646 0.033 Uiso calc 1 . .
C C12 0.6128(4) 0.4491(3) 0.2604(3) 0.0211(8) Uani d 1 . .
C C13 0.6136(4) 0.4471(3) 0.3461(2) 0.0185(8) Uani d 1 . .
C C14 0.6482(4) 0.4872(3) 0.4835(2) 0.0176(8) Uani d 1 . .
C C15 0.6864(4) 0.5366(3) 0.5698(3) 0.0230(9) Uani d 1 . .
H H15 0.7398 0.6159 0.5953 0.028 Uiso calc 1 . .
C C16 0.6425(4) 0.4645(4) 0.6160(3) 0.0255(9) Uani d 1 . .
H H16 0.6670 0.4951 0.6751 0.031 Uiso calc 1 . .
C C17 0.5626(4) 0.3468(3) 0.5792(3) 0.0234(9) Uani d 1 . .
H H17 0.5343 0.3004 0.6138 0.028 Uiso calc 1 . .
C C18 0.5246(4) 0.2976(3) 0.4937(2) 0.0184(8) Uani d 1 . .
H H18 0.4709 0.2183 0.4686 0.022 Uiso calc 1 . .
C C19 0.5683(4) 0.3693(3) 0.4460(2) 0.0175(8) Uani d 1 . .
C C20 0.4182(5) 0.1735(4) -0.0728(3) 0.0327(11) Uani d 1 . .
H H20A 0.4005 0.1097 -0.1238 0.039 Uiso calc 1 . .
H H20B 0.5107 0.2318 -0.0657 0.039 Uiso calc 1 . .
C C21 0.3146(5) 0.2257(4) -0.0839(3) 0.0367(11) Uani d 1 . .
H H21A 0.3215 0.2515 -0.1338 0.044 Uiso calc 1 . .
H H21B 0.3376 0.2937 -0.0350 0.044 Uiso calc 1 . .
C C22 0.1683(5) 0.1437(5) -0.0938(4) 0.0451(13) Uani d 1 . .
H H22A 0.1574 0.1257 -0.0411 0.054 Uiso calc 1 . .
H H22B 0.1480 0.0715 -0.1383 0.054 Uiso calc 1 . .
C C23 0.0683(6) 0.1953(6) -0.1156(4) 0.0654(18) Uani d 1 . .
H H23A 0.0768 0.2105 -0.1687 0.098 Uiso calc 1 . .
H H23B 0.0885 0.2668 -0.0717 0.098 Uiso calc 1 . .
H H23C -0.0248 0.1416 -0.1205 0.098 Uiso calc 1 . .
C C24 0.7624(4) 0.6541(3) 0.4311(3) 0.0243(9) Uani d 1 . .
H H24A 0.7648 0.7019 0.4868 0.029 Uiso calc 1 . .
H H24B 0.7227 0.6803 0.3888 0.029 Uiso calc 1 . .
C C25 0.9067(4) 0.6697(3) 0.4235(3) 0.0275(9) Uani d 1 . .
H H25A 0.9558 0.7474 0.4205 0.033 Uiso calc 1 . .
H H25B 0.9031 0.6143 0.3709 0.033 Uiso calc 1 . .
C C26 0.9862(4) 0.6534(4) 0.4960(3) 0.0332(11) Uani d 1 . .
H H26A 0.9386 0.5752 0.4986 0.040 Uiso calc 1 . .
H H26B 0.9892 0.7080 0.5489 0.040 Uiso calc 1 . .
C C27 1.1315(5) 0.6718(4) 0.4868(4) 0.0421(12) Uani d 1 . .
H H27A 1.1288 0.6200 0.4334 0.063 Uiso calc 1 . .
H H27B 1.1778 0.6562 0.5325 0.063 Uiso calc 1 . .
H H27C 1.1810 0.7510 0.4886 0.063 Uiso calc 1 . .
C C28 0.2264(4) 0.2617(3) 0.2236(2) 0.0182(8) Uani d 1 . .
H H28 0.2797 0.3178 0.2016 0.022 Uiso calc 1 . .
C C29 0.0938(4) 0.2494(3) 0.2276(3) 0.0234(9) Uani d 1 . .
H H29 0.0567 0.2964 0.2083 0.028 Uiso calc 1 . .
C C30 0.0167(4) 0.1683(3) 0.2598(3) 0.0261(9) Uani d 1 . .
H H30 -0.0733 0.1599 0.2642 0.031 Uiso calc 1 . .
C C31 0.0723(4) 0.0993(3) 0.2858(3) 0.0257(9) Uani d 1 . .
H H31 0.0201 0.0422 0.3074 0.031 Uiso calc 1 . .
C C32 0.2048(4) 0.1139(3) 0.2801(2) 0.0183(8) Uani d 1 . .
C C33 0.2706(4) 0.0411(3) 0.3017(2) 0.0189(8) Uani d 1 . .
C C34 0.2044(4) -0.0575(4) 0.3209(3) 0.0340(11) Uani d 1 . .
H H34 0.1119 -0.0794 0.3252 0.041 Uiso calc 1 . .
C C35 0.2739(5) -0.1238(4) 0.3338(4) 0.0455(14) Uani d 1 . .
H H35 0.2292 -0.1924 0.3461 0.055 Uiso calc 1 . .
C C36 0.4088(5) -0.0899(4) 0.3288(3) 0.0367(12) Uani d 1 . .
H H36 0.4576 -0.1352 0.3370 0.044 Uiso calc 1 . .
C C37 0.4723(4) 0.0113(3) 0.3117(3) 0.0218(8) Uani d 1 . .
H H37 0.5659 0.0360 0.3098 0.026 Uiso calc 1 . .
Cl Cl1 0.70261(9) 0.22427(8) 0.26931(6) 0.0210(2) Uani d 1 . .
Ir Ir 0.47773(2) 0.21221(2) 0.25420(2) 0.01354(5) Uani d 1 . .
N N1 0.4271(3) 0.1240(3) 0.1307(2) 0.0178(7) Uani d 1 . .
N N2 0.4136(3) 0.1306(3) 0.0000(2) 0.0236(8) Uani d 1 . .
N N3 0.5444(3) 0.3419(3) 0.2083(2) 0.0176(7) Uani d 1 . .
N N4 0.6751(3) 0.5341(3) 0.4193(2) 0.0189(7) Uani d 1 . .
N N5 0.5502(3) 0.3484(2) 0.36020(19) 0.0149(6) Uani d 1 . .
N N6 0.2805(3) 0.1961(2) 0.25020(18) 0.0127(6) Uani d 1 . .
N N7 0.4044(3) 0.0751(2) 0.29777(19) 0.0148(6) Uani d 1 . .
S S1 0.23767(11) 0.10966(9) 0.66797(8) 0.0310(3) Uani d 1 . .
O O1 0.2471(3) 0.0300(3) 0.7107(2) 0.0433(9) Uani d 1 . .
O O2 0.1201(4) 0.1376(3) 0.6721(3) 0.0604(12) Uani d 1 . .
O O3 0.3621(3) 0.2058(2) 0.67949(19) 0.0302(7) Uani d 1 . .
C C38 0.2054(5) 0.0301(4) 0.5598(4) 0.0485(15) Uani d 1 . .
F F1 0.1975(4) 0.0920(3) 0.5085(2) 0.0599(10) Uani d 1 . .
F F2 0.0911(4) -0.0634(3) 0.5361(3) 0.1020(18) Uani d 1 . .
F F3 0.3068(4) -0.0043(3) 0.5431(2) 0.0668(11) Uani d 1 . .
S S2 0.2918(3) 0.5497(3) 0.1313(2) 0.0543(10) Uani d 0.582(6) A 1
O O4 0.3281(12) 0.4757(10) 0.1688(7) 0.058(3) Uani d 0.582(6) A 1
O O5 0.2739(13) 0.4969(10) 0.0387(5) 0.118(4) Uani d 0.582(6) A 1
O O6 0.3639(11) 0.6683(7) 0.1562(9) 0.133(5) Uani d 0.582(6) A 1
C C39 0.1205(10) 0.5273(10) 0.1400(8) 0.076(2) Uani d 0.582(6) A 1
F F4 0.0816(9) 0.6038(8) 0.1201(8) 0.111(3) Uani d 0.582(6) A 1
F F5 0.0356(8) 0.4249(6) 0.1081(7) 0.107(3) Uani d 0.582(6) A 1
F F6 0.1377(13) 0.5693(12) 0.2280(6) 0.138(4) Uani d 0.582(6) A 1
S S2B 0.2732(5) 0.4888(5) 0.1166(3) 0.0588(14) Uani d 0.418(6) A 2
O O4B 0.358(2) 0.5038(15) 0.1939(9) 0.072(5) Uani d 0.418(6) A 2
O O5B 0.3405(17) 0.5776(12) 0.0763(10) 0.110(5) Uani d 0.418(6) A 2
O O6B 0.1775(17) 0.3759(9) 0.0761(9) 0.132(6) Uani d 0.418(6) A 2
C C39B 0.1601(16) 0.5559(13) 0.1526(11) 0.095(4) Uani d 0.418(6) A 2
F F4B 0.0708(19) 0.5400(16) 0.0816(10) 0.159(6) Uani d 0.418(6) A 2
F F5B 0.2410(17) 0.6581(11) 0.2000(10) 0.159(6) Uani d 0.418(6) A 2
F F6B 0.0723(17) 0.4905(13) 0.1949(12) 0.127(5) Uani d 0.418(6) A 2

loop_
_atom_site_aniso_label
_atom_site_aniso_U_11
_atom_site_aniso_U_22
_atom_site_aniso_U_33
_atom_site_aniso_U_12
_atom_site_aniso_U_13
_atom_site_aniso_U_23
C1 0.0131(18) 0.029(2) 0.021(2) 0.0120(16) 0.0014(15) -0.0016(18)
C2 0.021(2) 0.028(2) 0.026(2) 0.0095(17) 0.0038(17) 0.0046(18)
C3 0.026(2) 0.026(2) 0.037(3) 0.0123(18) 0.0028(19) -0.003(2)
C4 0.028(2) 0.040(3) 0.030(3) 0.017(2) -0.0037(19) -0.012(2)
C5 0.030(2) 0.045(3) 0.021(2) 0.022(2) -0.0003(18) -0.003(2)
C6 0.018(2) 0.038(2) 0.019(2) 0.0163(18) 0.0022(16) 0.0049(18)
C7 0.0186(19) 0.031(2) 0.0123(18) 0.0133(16) 0.0040(15) 0.0092(16)
C8 0.0174(19) 0.024(2) 0.0179(19) 0.0075(15) 0.0033(15) 0.0097(16)
C9 0.024(2) 0.047(3) 0.027(2) 0.009(2) 0.0074(18) 0.025(2)
C10 0.034(3) 0.035(3) 0.034(3) 0.000(2) 0.003(2) 0.027(2)
C11 0.029(2) 0.023(2) 0.029(2) 0.0045(17) 0.0000(18) 0.0163(19)
C12 0.0170(19) 0.0185(19) 0.028(2) 0.0062(15) 0.0012(16) 0.0098(17)
C13 0.0173(19) 0.0190(19) 0.024(2) 0.0084(15) 0.0048(15) 0.0119(17)
C14 0.0161(18) 0.0161(18) 0.0190(19) 0.0063(14) 0.0030(15) 0.0035(16)
C15 0.0179(19) 0.022(2) 0.024(2) 0.0094(16) 0.0016(16) -0.0013(17)
C16 0.023(2) 0.034(2) 0.017(2) 0.0132(18) 0.0036(16) 0.0010(18)
C17 0.021(2) 0.032(2) 0.022(2) 0.0118(17) 0.0098(16) 0.0118(18)
C18 0.0163(18) 0.025(2) 0.0184(19) 0.0097(15) 0.0077(15) 0.0101(16)
C19 0.0121(17) 0.025(2) 0.0171(19) 0.0101(15) 0.0015(14) 0.0057(16)
C20 0.033(2) 0.056(3) 0.017(2) 0.024(2) 0.0081(18) 0.014(2)
C21 0.032(3) 0.059(3) 0.026(2) 0.023(2) 0.004(2) 0.020(2)
C22 0.031(3) 0.060(3) 0.049(3) 0.021(2) 0.006(2) 0.022(3)
C23 0.034(3) 0.088(5) 0.082(5) 0.030(3) 0.004(3) 0.035(4)
C24 0.023(2) 0.0147(18) 0.033(2) 0.0068(15) -0.0006(17) 0.0069(18)
C25 0.023(2) 0.019(2) 0.038(3) 0.0060(16) 0.0020(18) 0.0112(19)
C26 0.022(2) 0.033(2) 0.046(3) 0.0110(18) 0.004(2) 0.016(2)
C27 0.027(2) 0.043(3) 0.061(4) 0.016(2) 0.009(2) 0.021(3)
C28 0.0180(19) 0.0166(18) 0.0191(19) 0.0062(15) 0.0006(15) 0.0062(16)
C29 0.0185(19) 0.024(2) 0.030(2) 0.0119(16) 0.0014(17) 0.0098(18)
C30 0.0146(19) 0.028(2) 0.038(3) 0.0102(16) 0.0064(17) 0.0109(19)
C31 0.0158(19) 0.027(2) 0.039(3) 0.0086(16) 0.0098(18) 0.0178(19)
C32 0.0163(18) 0.0170(18) 0.024(2) 0.0076(15) 0.0060(15) 0.0078(16)
C33 0.0153(18) 0.0181(18) 0.025(2) 0.0058(15) 0.0060(15) 0.0104(16)
C34 0.018(2) 0.037(2) 0.057(3) 0.0101(18) 0.012(2) 0.031(2)
C35 0.026(2) 0.039(3) 0.088(4) 0.014(2) 0.015(3) 0.046(3)
C36 0.024(2) 0.030(2) 0.066(4) 0.0137(19) 0.007(2) 0.030(2)
C37 0.0169(19) 0.0211(19) 0.032(2) 0.0099(15) 0.0048(17) 0.0128(18)
Cl1 0.0169(4) 0.0262(5) 0.0225(5) 0.0110(4) 0.0056(4) 0.0076(4)
Ir 0.01303(7) 0.01454(7) 0.01389(7) 0.00593(5) 0.00301(5) 0.00519(5)
N1 0.0135(15) 0.0195(16) 0.0182(16) 0.0080(13) 0.0019(12) 0.0006(13)
N2 0.0202(17) 0.038(2) 0.0163(17) 0.0151(15) 0.0053(14) 0.0082(15)
N3 0.0134(15) 0.0191(16) 0.0304(19) 0.0100(13) 0.0128(14) 0.0162(15)
N4 0.0183(16) 0.0147(15) 0.0217(17) 0.0062(13) 0.0001(13) 0.0046(14)
N5 0.0145(15) 0.0112(14) 0.0195(16) 0.0042(12) 0.0037(12) 0.0069(13)
N6 0.0133(14) 0.0092(13) 0.0120(14) 0.0015(11) 0.0051(12) 0.0008(12)
N7 0.0156(15) 0.0129(15) 0.0124(15) 0.0030(12) 0.0001(12) 0.0033(12)
S1 0.0220(5) 0.0278(5) 0.0578(8) 0.0139(4) 0.0201(5) 0.0269(5)
O1 0.0321(18) 0.0451(19) 0.082(3) 0.0249(16) 0.0293(18) 0.048(2)
O2 0.043(2) 0.070(3) 0.125(4) 0.044(2) 0.056(2) 0.077(3)
O3 0.0299(17) 0.0252(15) 0.0365(18) 0.0082(13) 0.0119(14) 0.0133(14)
C38 0.042(3) 0.021(2) 0.066(4) 0.012(2) -0.023(3) 0.002(2)
F1 0.081(2) 0.0412(17) 0.0464(19) 0.0292(17) -0.0194(17) 0.0015(15)
F2 0.071(3) 0.0259(16) 0.155(4) -0.0036(16) -0.066(3) 0.010(2)
F3 0.087(3) 0.067(2) 0.046(2) 0.056(2) -0.0110(18) -0.0086(17)
S2 0.0451(15) 0.0461(18) 0.073(2) 0.0062(12) -0.0005(13) 0.0441(17)
O4 0.086(7) 0.073(6) 0.058(6) 0.052(6) 0.039(5) 0.053(5)
O5 0.139(10) 0.128(8) 0.072(3) 0.032(7) 0.016(3) 0.041(3)
O6 0.094(7) 0.052(3) 0.216(11) -0.004(2) -0.028(7) 0.055(3)
C39 0.054(3) 0.072(4) 0.116(5) 0.019(2) 0.018(3) 0.060(4)
F4 0.075(5) 0.102(5) 0.191(10) 0.042(5) 0.027(6) 0.099(6)
F5 0.070(4) 0.078(4) 0.162(8) 0.006(3) 0.016(4) 0.056(4)
F6 0.151(10) 0.180(10) 0.117(5) 0.097(8) 0.032(3) 0.058(4)
S2B 0.097(3) 0.056(3) 0.0281(19) 0.031(2) 0.0234(19) 0.016(2)
O4B 0.101(7) 0.068(8) 0.040(4) 0.018(5) 0.017(4) 0.030(4)
O5B 0.157(11) 0.104(7) 0.091(9) 0.041(7) 0.058(9) 0.072(7)
O6B 0.179(9) 0.067(4) 0.097(9) 0.008(4) -0.018(7) 0.018(4)
C39B 0.128(6) 0.070(6) 0.117(8) 0.050(5) 0.069(5) 0.044(5)
F4B 0.172(10) 0.157(14) 0.156(9) 0.056(10) 0.036(8) 0.077(8)
F5B 0.180(10) 0.093(6) 0.174(11) 0.027(6) 0.089(9) 0.009(6)
F6B 0.149(10) 0.119(10) 0.173(12) 0.070(8) 0.100(10) 0.093(9)

loop_
_atom_type_symbol
_atom_type_description
_atom_type_scat_dispersion_real
_atom_type_scat_dispersion_imag
_atom_type_scat_source
C C 0.0033 0.0016 'International Tables Vol C Tables 4.2.6.8 and 6.1.1.4'
H H 0.0000 0.0000 'International Tables Vol C Tables 4.2.6.8 and 6.1.1.4'
Cl Cl 0.1484 0.1585 'International Tables Vol C Tables 4.2.6.8 and 6.1.1.4'
F F 0.0171 0.0103 'International Tables Vol C Tables 4.2.6.8 and 6.1.1.4'
Ir Ir -1.4442 7.9887 'International Tables Vol C Tables 4.2.6.8 and 6.1.1.4'
N N 0.0061 0.0033 'International Tables Vol C Tables 4.2.6.8 and 6.1.1.4'
O O 0.0106 0.0060 'International Tables Vol C Tables 4.2.6.8 and 6.1.1.4'
S S 0.1246 0.1234 'International Tables Vol C Tables 4.2.6.8 and 6.1.1.4'

loop_
_geom_angle_atom_site_label_1
_geom_angle_atom_site_label_2
_geom_angle_atom_site_label_3
_geom_angle
C2 C1 N1 131.4(4)
C2 C1 C6 121.3(4)
N1 C1 C6 107.3(4)
C1 C2 C3 116.6(4)
C1 C2 H2 121.7
C3 C2 H2 121.7
C2 C3 C4 121.2(5)
C2 C3 H3 119.4
C4 C3 H3 119.4
C5 C4 C3 122.6(4)
C5 C4 H4 118.7
C3 C4 H4 118.7
C4 C5 C6 116.1(4)
C4 C5 H5 122.0
C6 C5 H5 122.0
C5 C6 N2 130.5(4)
C5 C6 C1 122.1(4)
N2 C6 C1 107.3(3)
N1 C7 N2 111.9(3)
N1 C7 C8 117.9(3)
N2 C7 C8 130.2(4)
N3 C8 C9 119.3(4)
N3 C8 C7 110.9(3)
C9 C8 C7 129.7(4)
C8 C9 C10 118.4(4)
C8 C9 H9 120.8
C10 C9 H9 120.8
C11 C10 C9 121.3(4)
C11 C10 H10 119.3
C9 C10 H10 119.3
C12 C11 C10 118.7(4)
C12 C11 H11 120.7
C10 C11 H11 120.7
N3 C12 C11 119.8(4)
N3 C12 C13 108.6(3)
C11 C12 C13 131.5(4)
N5 C13 N4 110.9(3)
N5 C13 C12 119.6(3)
N4 C13 C12 129.5(4)
N4 C14 C15 131.5(3)
N4 C14 C19 107.1(3)
C15 C14 C19 121.5(4)
C16 C15 C14 116.4(4)
C16 C15 H15 121.8
C14 C15 H15 121.8
C15 C16 C17 122.5(4)
C15 C16 H16 118.8
C17 C16 H16 118.8
C18 C17 C16 121.2(4)
C18 C17 H17 119.4
C16 C17 H17 119.4
C17 C18 C19 117.1(4)
C17 C18 H18 121.5
C19 C18 H18 121.5
C18 C19 N5 131.9(4)
C18 C19 C14 121.3(4)
N5 C19 C14 106.8(3)
N2 C20 C21 112.7(4)
N2 C20 H20A 109.1
C21 C20 H20A 109.1
N2 C20 H20B 109.1
C21 C20 H20B 109.1
H20A C20 H20B 107.8
C20 C21 C22 113.5(4)
C20 C21 H21A 108.9
C22 C21 H21A 108.9
C20 C21 H21B 108.9
C22 C21 H21B 108.9
H21A C21 H21B 107.7
C21 C22 C23 111.0(5)
C21 C22 H22A 109.4
C23 C22 H22A 109.4
C21 C22 H22B 109.4
C23 C22 H22B 109.4
H22A C22 H22B 108.0
C22 C23 H23A 109.5
C22 C23 H23B 109.5
H23A C23 H23B 109.5
C22 C23 H23C 109.5
H23A C23 H23C 109.5
H23B C23 H23C 109.5
N4 C24 C25 112.0(3)
N4 C24 H24A 109.2
C25 C24 H24A 109.2
N4 C24 H24B 109.2
C25 C24 H24B 109.2
H24A C24 H24B 107.9
C24 C25 C26 113.2(4)
C24 C25 H25A 108.9
C26 C25 H25A 108.9
C24 C25 H25B 108.9
C26 C25 H25B 108.9
H25A C25 H25B 107.8
C25 C26 C27 111.6(4)
C25 C26 H26A 109.3
C27 C26 H26A 109.3
C25 C26 H26B 109.3
C27 C26 H26B 109.3
H26A C26 H26B 108.0
C26 C27 H27A 109.5
C26 C27 H27B 109.5
H27A C27 H27B 109.5
C26 C27 H27C 109.5
H27A C27 H27C 109.5
H27B C27 H27C 109.5
N6 C28 C29 121.3(4)
N6 C28 H28 119.4
C29 C28 H28 119.4
C30 C29 C28 119.3(4)
C30 C29 H29 120.3
C28 C29 H29 120.3
C29 C30 C31 119.1(4)
C29 C30 H30 120.4
C31 C30 H30 120.4
C30 C31 C32 119.7(4)
C30 C31 H31 120.2
C32 C31 H31 120.2
N6 C32 C31 120.5(4)
N6 C32 C33 115.6(3)
C31 C32 C33 123.9(3)
N7 C33 C34 120.9(4)
N7 C33 C32 114.6(3)
C34 C33 C32 124.4(4)
C35 C34 C33 119.3(4)
C35 C34 H34 120.3
C33 C34 H34 120.3
C34 C35 C36 119.6(4)
C34 C35 H35 120.2
C36 C35 H35 120.2
C35 C36 C37 119.1(4)
C35 C36 H36 120.4
C37 C36 H36 120.4
N7 C37 C36 121.4(4)
N7 C37 H37 119.3
C36 C37 H37 119.3
N3 Ir N1 80.34(13)
N3 Ir N5 78.67(13)
N1 Ir N5 158.99(13)
N3 Ir N6 99.62(12)
N1 Ir N6 90.06(12)
N5 Ir N6 92.58(11)
N3 Ir N7 178.09(13)
N1 Ir N7 97.92(12)
N5 Ir N7 103.06(12)
N6 Ir N7 79.55(12)
N3 Ir Cl1 85.00(9)
N1 Ir Cl1 93.26(9)
N5 Ir Cl1 85.79(9)
N6 Ir Cl1 174.72(9)
N7 Ir Cl1 95.92(9)
C7 N1 C1 106.7(3)
C7 N1 Ir 113.3(2)
C1 N1 Ir 139.8(3)
C7 N2 C6 106.8(3)
C7 N2 C20 128.5(4)
C6 N2 C20 124.5(3)
C12 N3 C8 122.4(3)
C12 N3 Ir 120.0(3)
C8 N3 Ir 117.2(3)
C13 N4 C14 107.1(3)
C13 N4 C24 127.9(4)
C14 N4 C24 124.9(3)
C13 N5 C19 108.2(3)
C13 N5 Ir 112.6(3)
C19 N5 Ir 138.6(3)
C28 N6 C32 120.1(3)
C28 N6 Ir 125.0(2)
C32 N6 Ir 114.9(3)
C37 N7 C33 119.5(3)
C37 N7 Ir 124.9(3)
C33 N7 Ir 115.0(3)
O3 S1 O2 114.1(2)
O3 S1 O1 115.5(2)
O2 S1 O1 115.6(2)
O3 S1 C38 103.1(2)
O2 S1 C38 102.7(3)
O1 S1 C38 103.5(2)
F2 C38 F1 107.6(4)
F2 C38 F3 106.7(4)
F1 C38 F3 105.3(5)
F2 C38 S1 112.3(5)
F1 C38 S1 112.8(3)
F3 C38 S1 111.6(3)
O6 S2 O4 124.0(7)
O6 S2 O5 111.4(8)
O4 S2 O5 105.0(7)
O6 S2 C39 105.7(7)
O4 S2 C39 106.6(6)
O5 S2 C39 102.0(6)
F5 C39 F4 115.0(10)
F5 C39 F6 113.3(11)
F4 C39 F6 98.0(11)
F5 C39 S2 114.5(9)
F4 C39 S2 112.8(8)
F6 C39 S2 101.2(8)
O6B S2B O4B 114.4(10)
O6B S2B O5B 127.1(9)
O4B S2B O5B 112.2(11)
O6B S2B C39B 100.0(9)
O4B S2B C39B 102.1(10)
O5B S2B C39B 93.2(8)
F5B C39B F4B 120.8(16)
F5B C39B F6B 113.5(15)
F4B C39B F6B 102.2(14)
F5B C39B S2B 104.7(11)
F4B C39B S2B 105.3(12)
F6B C39B S2B 109.9(10)

loop_
_geom_bond_atom_site_label_1
_geom_bond_atom_site_label_2
_geom_bond_distance
C1 C2 1.389(6)
C1 N1 1.402(5)
C1 C6 1.406(6)
C2 C3 1.389(6)
C2 H2 0.9500
C3 C4 1.404(7)
C3 H3 0.9500
C4 C5 1.376(7)
C4 H4 0.9500
C5 C6 1.387(6)
C5 H5 0.9500
C6 N2 1.387(6)
C7 N1 1.340(5)
C7 N2 1.358(5)
C7 C8 1.472(5)
C8 N3 1.377(5)
C8 C9 1.380(6)
C9 C10 1.391(6)
C9 H9 0.9500
C10 C11 1.390(6)
C10 H10 0.9500
C11 C12 1.380(6)
C11 H11 0.9500
C12 N3 1.347(5)
C12 C13 1.464(6)
C13 N5 1.334(5)
C13 N4 1.365(5)
C14 N4 1.392(5)
C14 C15 1.394(5)
C14 C19 1.413(5)
C15 C16 1.372(6)
C15 H15 0.9500
C16 C17 1.409(6)
C16 H16 0.9500
C17 C18 1.381(5)
C17 H17 0.9500
C18 C19 1.388(5)
C18 H18 0.9500
C19 N5 1.392(5)
C20 N2 1.483(6)
C20 C21 1.523(6)
C20 H20A 0.9900
C20 H20B 0.9900
C21 C22 1.523(7)
C21 H21A 0.9900
C21 H21B 0.9900
C22 C23 1.524(7)
C22 H22A 0.9900
C22 H22B 0.9900
C23 H23A 0.9800
C23 H23B 0.9800
C23 H23C 0.9800
C24 N4 1.473(5)
C24 C25 1.519(6)
C24 H24A 0.9900
C24 H24B 0.9900
C25 C26 1.527(6)
C25 H25A 0.9900
C25 H25B 0.9900
C26 C27 1.529(6)
C26 H26A 0.9900
C26 H26B 0.9900
C27 H27A 0.9800
C27 H27B 0.9800
C27 H27C 0.9800
C28 N6 1.338(5)
C28 C29 1.391(5)
C28 H28 0.9500
C29 C30 1.378(6)
C29 H29 0.9500
C30 C31 1.382(6)
C30 H30 0.9500
C31 C32 1.389(5)
C31 H31 0.9500
C32 N6 1.355(5)
C32 C33 1.471(5)
C33 N7 1.364(5)
C33 C34 1.383(6)
C34 C35 1.378(6)
C34 H34 0.9500
C35 C36 1.380(6)
C35 H35 0.9500
C36 C37 1.388(6)
C36 H36 0.9500
C37 N7 1.341(5)
C37 H37 0.9500
Cl1 Ir 2.3510(9)
Ir N3 1.992(3)
Ir N1 2.032(3)
Ir N5 2.037(3)
Ir N6 2.050(3)
Ir N7 2.057(3)
S1 O3 1.433(3)
S1 O2 1.444(3)
S1 O1 1.445(3)
S1 C38 1.799(6)
C38 F2 1.327(6)
C38 F1 1.351(6)
C38 F3 1.355(6)
S2 O6 1.400(8)
S2 O4 1.430(8)
S2 O5 1.511(9)
S2 C39 1.791(10)
C39 F5 1.265(12)
C39 F4 1.323(12)
C39 F6 1.425(13)
S2B O6B 1.410(11)
S2B O4B 1.444(11)
S2B O5B 1.508(10)
S2B C39B 1.818(12)
C39B F5B 1.300(15)
C39B F4B 1.377(15)
C39B F6B 1.428(14)

loop_
_geom_hbond_atom_site_label_D
_geom_hbond_atom_site_label_H
_geom_hbond_atom_site_label_A
_geom_hbond_site_symmetry_A
_geom_hbond_distance_DH
_geom_hbond_distance_HA
_geom_hbond_distance_DA
_geom_hbond_angle_DHA
C5 H5 Cl1 2_655 0.95 2.74 3.422(4) 130
C9 H9 O5 2_665 0.95 2.42 3.084(11) 126
C9 H9 O5B 2_665 0.95 2.19 3.052(13) 151
C20 H20B O6 2_665 0.99 2.48 3.259(13) 135
C20 H20B O5B 2_665 0.99 2.52 3.406(13) 149
C24 H24B O3 2_666 0.99 2.46 3.419(5) 163
C25 H25A F2 1_665 0.99 2.56 3.287(5) 131
C28 H28 O4 . 0.95 2.19 3.063(11) 152
C28 H28 O4B . 0.95 2.34 3.196(18) 150
C31 H31 O2 2_556 0.95 2.45 3.380(5) 165
C34 H34 O2 2_556 0.95 2.35 3.298(5) 177
C36 H36 O3 2_656 0.95 2.45 3.333(5) 155
C37 H37 O1 2_656 0.95 2.49 3.302(5) 144

loop_
_geom_torsion_atom_site_label_1
_geom_torsion_atom_site_label_2
_geom_torsion_atom_site_label_3
_geom_torsion_atom_site_label_4
_geom_torsion
N1 C1 C2 C3 179.6(4)
C6 C1 C2 C3 -0.7(6)
C1 C2 C3 C4 0.9(6)
C2 C3 C4 C5 -0.8(7)
C3 C4 C5 C6 0.4(7)
C4 C5 C6 N2 179.6(4)
C4 C5 C6 C1 -0.2(6)
C2 C1 C6 C5 0.4(6)
N1 C1 C6 C5 -179.9(4)
C2 C1 C6 N2 -179.5(4)
N1 C1 C6 N2 0.3(4)
N1 C7 C8 N3 -6.6(5)
N2 C7 C8 N3 174.4(4)
N1 C7 C8 C9 170.4(4)
N2 C7 C8 C9 -8.6(7)
N3 C8 C9 C10 -0.2(6)
C7 C8 C9 C10 -177.0(4)
C8 C9 C10 C11 -0.6(7)
C9 C10 C11 C12 1.5(7)
C10 C11 C12 N3 -1.7(6)
C10 C11 C12 C13 175.7(4)
N3 C12 C13 N5 -1.1(5)
C11 C12 C13 N5 -178.7(4)
N3 C12 C13 N4 177.0(4)
C11 C12 C13 N4 -0.7(7)
N4 C14 C15 C16 -179.6(4)
C19 C14 C15 C16 0.2(6)
C14 C15 C16 C17 -0.3(6)
C15 C16 C17 C18 0.3(6)
C16 C17 C18 C19 -0.1(6)
C17 C18 C19 N5 179.2(4)
C17 C18 C19 C14 0.0(6)
N4 C14 C19 C18 179.8(3)
C15 C14 C19 C18 0.0(6)
N4 C14 C19 N5 0.4(4)
C15 C14 C19 N5 -179.4(3)
N2 C20 C21 C22 -57.6(5)
C20 C21 C22 C23 -172.8(5)
N4 C24 C25 C26 -69.9(5)
C24 C25 C26 C27 -179.0(4)
N6 C28 C29 C30 0.2(6)
C28 C29 C30 C31 -1.4(6)
C29 C30 C31 C32 0.9(6)
C30 C31 C32 N6 0.8(6)
C30 C31 C32 C33 -176.6(4)
N6 C32 C33 N7 7.3(5)
C31 C32 C33 N7 -175.2(4)
N6 C32 C33 C34 -169.7(4)
C31 C32 C33 C34 7.8(7)
N7 C33 C34 C35 -1.9(7)
C32 C33 C34 C35 174.9(5)
C33 C34 C35 C36 1.1(8)
C34 C35 C36 C37 0.7(8)
C35 C36 C37 N7 -1.8(7)
N2 C7 N1 C1 -0.3(4)
C8 C7 N1 C1 -179.5(3)
N2 C7 N1 Ir -175.6(2)
C8 C7 N1 Ir 5.2(4)
C2 C1 N1 C7 179.7(4)
C6 C1 N1 C7 0.0(4)
C2 C1 N1 Ir -6.9(7)
C6 C1 N1 Ir 173.4(3)
N1 C7 N2 C6 0.5(4)
C8 C7 N2 C6 179.6(4)
N1 C7 N2 C20 175.1(4)
C8 C7 N2 C20 -5.8(7)
C5 C6 N2 C7 179.7(4)
C1 C6 N2 C7 -0.4(4)
C5 C6 N2 C20 4.8(7)
C1 C6 N2 C20 -175.4(4)
C21 C20 N2 C7 -72.8(5)
C21 C20 N2 C6 101.0(5)
C11 C12 N3 C8 0.9(6)
C13 C12 N3 C8 -177.1(3)
C11 C12 N3 Ir 173.3(3)
C13 C12 N3 Ir -4.7(4)
C9 C8 N3 C12 0.1(6)
C7 C8 N3 C12 177.4(3)
C9 C8 N3 Ir -172.5(3)
C7 C8 N3 Ir 4.8(4)
N5 C13 N4 C14 -0.2(4)
C12 C13 N4 C14 -178.4(4)
N5 C13 N4 C24 175.7(3)
C12 C13 N4 C24 -2.5(7)
C15 C14 N4 C13 179.7(4)
C19 C14 N4 C13 -0.1(4)
C15 C14 N4 C24 3.6(7)
C19 C14 N4 C24 -176.2(3)
C25 C24 N4 C13 -79.1(5)
C25 C24 N4 C14 96.1(4)
N4 C13 N5 C19 0.5(4)
C12 C13 N5 C19 178.8(3)
N4 C13 N5 Ir -172.5(2)
C12 C13 N5 Ir 5.9(4)
C18 C19 N5 C13 -179.8(4)
C14 C19 N5 C13 -0.5(4)
C18 C19 N5 Ir -9.7(7)
C14 C19 N5 Ir 169.6(3)
C29 C28 N6 C32 1.5(5)
C29 C28 N6 Ir -176.1(3)
C31 C32 N6 C28 -2.0(5)
C33 C32 N6 C28 175.6(3)
C31 C32 N6 Ir 175.8(3)
C33 C32 N6 Ir -6.6(4)
C36 C37 N7 C33 1.0(6)
C36 C37 N7 Ir -170.0(3)
C34 C33 N7 C37 0.8(6)
C32 C33 N7 C37 -176.3(3)
C34 C33 N7 Ir 172.7(3)
C32 C33 N7 Ir -4.4(4)
O3 S1 C38 F2 -179.1(3)
O2 S1 C38 F2 -60.4(4)
O1 S1 C38 F2 60.2(4)
O3 S1 C38 F1 -57.3(4)
O2 S1 C38 F1 61.5(4)
O1 S1 C38 F1 -177.9(4)
O3 S1 C38 F3 61.1(4)
O2 S1 C38 F3 179.9(4)
O1 S1 C38 F3 -59.5(4)
O6 S2 C39 F5 169.9(11)
O4 S2 C39 F5 -56.5(12)
O5 S2 C39 F5 53.4(11)
O6 S2 C39 F4 35.9(13)
O4 S2 C39 F4 169.5(11)
O5 S2 C39 F4 -80.7(12)
O6 S2 C39 F6 -67.9(10)
O4 S2 C39 F6 65.7(10)
O5 S2 C39 F6 175.6(9)
O6B S2B C39B F5B 172.2(13)
O4B S2B C39B F5B 54.4(15)
O5B S2B C39B F5B -59.1(14)
O6B S2B C39B F4B -59.4(14)
O4B S2B C39B F4B -177.2(14)
O5B S2B C39B F4B 69.2(14)
O6B S2B C39B F6B 50.0(15)
O4B S2B C39B F6B -67.8(16)
O5B S2B C39B F6B 178.7(15)

_cod_database_fobs_code 2242008
